data_1558260
loop_
_publ_author_name
'Xu, Li-Ping'
'Liu, Elaine E. L.-N.'
'Bacsa, John'
'MacBeth, Cora E.'
'Musaev, Djamaladdin G.'

_publ_section_title
;
 Mechanistic details of the cobalt-mediated dehydrogenative dimerization
 of aminoquinoline-directed benzamides.
;
_journal_issue 23
_journal_name_full 'Chemical science'
_journal_page_first 6085
_journal_page_last 6096
_journal_paper_doi 10.1039/d0sc02066d
_journal_volume 11
_journal_year 2020
_chemical_formula_moiety 'C34 H24 Co N4 O2'
_chemical_formula_sum 'C34 H24 Co N4 O2'
_chemical_formula_weight 579.50
_space_group_crystal_system monoclinic
_space_group_IT_number 14
_space_group_name_Hall '-P 2ybc'
_space_group_name_H-M_alt 'P 1 21/c 1'
_atom_sites_solution_hydrogens geom
_atom_sites_solution_primary dual
_audit_creation_date 2018-06-20
_audit_creation_method
;
Olex2 1.2-dev
(compiled 2018.05.31 svn.r3508 for OlexSys, GUI svn.r5510)
;
_audit_update_record
;
2018-06-20 deposited with the CCDC.	2020-06-04 downloaded from the CCDC.
;
_cell_angle_alpha 90
_cell_angle_beta 99.257(2)
_cell_angle_gamma 90
_cell_formula_units_Z 4
_cell_length_a 11.1539(3)
_cell_length_b 16.6946(4)
_cell_length_c 14.6989(3)
_cell_measurement_reflns_used 5274
_cell_measurement_temperature 100(2)
_cell_measurement_theta_max 76.8710
_cell_measurement_theta_min 4.0150
_cell_volume 2701.43(11)
_computing_cell_refinement 'CrysAlisPro 1.171.39.28e (Rigaku OD, 2015)'
_computing_data_collection 'CrysAlisPro 1.171.39.28e (Rigaku OD, 2015)'
_computing_data_reduction 'CrysAlisPro 1.171.39.28e (Rigaku OD, 2015)'
_computing_molecular_graphics 'Olex2 (Dolomanov et al., 2009)'
_computing_publication_material 'Olex2 (Dolomanov et al., 2009)'
_computing_structure_refinement 'SHELXL-2014 (Sheldrick, 2015)'
_computing_structure_solution 'SHELXT (Sheldrick, 2015)'
_diffrn_ambient_environment N~2~
_diffrn_ambient_temperature 100(2)
_diffrn_detector HyPix
_diffrn_detector_type HyPix
_diffrn_measured_fraction_theta_full 0.977
_diffrn_measured_fraction_theta_max 0.977
_diffrn_measurement_details
;
List of Runs (angles in degrees, time in seconds):

  # Type    Start    End  Width  t~exp~   \w     \q     \k     \f   Frames
#--------------------------------------------------------------------------
  1  \w     50.00  77.00   0.50    5.05    --   18.43  57.00  30.00   54
  2  \w      1.00  42.00   0.50    5.05    --   18.43  57.00  30.00   82
  3  \w     68.00 138.00   0.50   20.20    --  110.00 164.00 -26.00  140
  4  \w    120.00 147.00   0.50   20.20    --  110.00 116.00-174.00   54
  5  \w    135.00 136.00   0.50   20.20    --  110.00  30.00 -60.00    2
  6  \w    105.00 177.00   0.50   20.20    --  110.00  30.00   0.00  144
  7  \w    115.00 140.00   0.50   12.00    --  110.00-166.00 -48.00   50
  8  \w    -92.00 -40.00   0.50    5.05    --  -18.43-178.00  90.00  104
  9  \w    -55.00   7.00   0.50    5.05    --  -18.43 -77.00-150.00  124
 10  \w    -89.00 -40.00   0.50    5.05    --  -18.43-178.00-120.00   98
 11  \w      1.00  46.00   0.50    5.05    --   18.43  57.00-180.00   90
 12  \w   -161.00 -66.00   0.50   12.00    --  -88.50 -15.00  90.00  190
 13  \w    -99.00 -42.00   0.50   12.00    --  -88.50  45.00-180.00  114
 14  \w     45.00 106.00   0.50   12.00    --  110.00 -95.00 120.00  122
 15  \w     40.00  76.00   0.50   12.00    --  110.00-125.00 -30.00   72
 16  \w     43.00  69.00   0.50   12.00    --  110.00 -61.00  60.00   52
 17  \w    127.00 178.00   0.50   12.00    --  110.00 125.00-150.00  102
 18  \w    127.00 177.00   0.50   12.00    --  110.00  61.00-180.00  100
 19  \w     40.00 125.00   0.50   12.00    --  110.00 -61.00-120.00  170
 20  \w     87.00 130.00   0.50   12.00    --  110.00 -61.00  60.00   86
;
_diffrn_measurement_device 'four-circle diffractometer'
_diffrn_measurement_device_type 'XtaLAB Synergy, Dualflex, HyPix'
_diffrn_measurement_method '\w scans'
_diffrn_orient_matrix_type 'CrysAlisPro convention (1999,Acta A55,543-557)'
_diffrn_orient_matrix_UB_11 -0.0218553000
_diffrn_orient_matrix_UB_12 -0.0722194000
_diffrn_orient_matrix_UB_13 -0.0658190000
_diffrn_orient_matrix_UB_21 0.0073166000
_diffrn_orient_matrix_UB_22 0.0556382000
_diffrn_orient_matrix_UB_23 -0.0826040000
_diffrn_orient_matrix_UB_31 0.1379527000
_diffrn_orient_matrix_UB_32 -0.0144484000
_diffrn_orient_matrix_UB_33 0.0112657000
_diffrn_radiation_monochromator mirror
_diffrn_radiation_probe x-ray
_diffrn_radiation_type CuK\a
_diffrn_radiation_wavelength 1.54184
_diffrn_reflns_av_R_equivalents 0.0674
_diffrn_reflns_av_unetI/netI 0.0850
_diffrn_reflns_Laue_measured_fraction_full 0.977
_diffrn_reflns_Laue_measured_fraction_max 0.977
_diffrn_reflns_limit_h_max 13
_diffrn_reflns_limit_h_min -8
_diffrn_reflns_limit_k_max 19
_diffrn_reflns_limit_k_min -19
_diffrn_reflns_limit_l_max 17
_diffrn_reflns_limit_l_min -17
_diffrn_reflns_number 11024
_diffrn_reflns_point_group_measured_fraction_full 0.977
_diffrn_reflns_point_group_measured_fraction_max 0.977
_diffrn_reflns_theta_full 65.069
_diffrn_reflns_theta_max 65.069
_diffrn_reflns_theta_min 4.016
_diffrn_source 'micro-focus sealed X-ray tube'
_diffrn_source_current 1.0
_diffrn_source_type 'PhotonJet (Cu) X-ray Source'
_diffrn_source_voltage 50
_exptl_absorpt_coefficient_mu 5.297
_exptl_absorpt_correction_T_max 0.69716
_exptl_absorpt_correction_T_min 0.67847
_exptl_absorpt_correction_type multi-scan
_exptl_absorpt_process_details
;
CrysAlisPro 1.171.39.28e (Rigaku Oxford Diffraction, 2015)
Spherical absorption correction
 using equivalent radius and absorption coefficient.
Empirical absorption correction using spherical harmonics,
 implemented in SCALE3 ABSPACK scaling algorithm.
;
_exptl_crystal_colour red
_exptl_crystal_colour_primary red
_exptl_crystal_density_diffrn 1.425
_exptl_crystal_description needle
_exptl_crystal_F_000 1196
_exptl_crystal_recrystallization_method 'The material was recrystallised from --- by as supplied'
_exptl_crystal_size_max 0.2
_exptl_crystal_size_mid 0.065
_exptl_crystal_size_min 0.04
_refine_diff_density_max 0.597
_refine_diff_density_min -0.787
_refine_diff_density_rms 0.100
_refine_ls_extinction_method none
_refine_ls_goodness_of_fit_ref 1.061
_refine_ls_hydrogen_treatment constr
_refine_ls_matrix_type full
_refine_ls_number_parameters 372
_refine_ls_number_reflns 4486
_refine_ls_number_restraints 375
_refine_ls_restrained_S_all 1.036
_refine_ls_R_factor_all 0.0800
_refine_ls_R_factor_gt 0.0649
_refine_ls_shift/su_max 0.001
_refine_ls_shift/su_mean 0.000
_refine_ls_structure_factor_coef Fsqd
_refine_ls_weighting_details 'w=1/[\s^2^(Fo^2^)+(0.1079P)^2^+1.3749P] where P=(Fo^2^+2Fc^2^)/3'
_refine_ls_weighting_scheme calc
_refine_ls_wR_factor_gt 0.1669
_refine_ls_wR_factor_ref 0.1800
_reflns_Friedel_coverage 0.000
_reflns_number_gt 3700
_reflns_number_total 4486
_reflns_threshold_expression 'I > 2\s(I)'
_cod_data_source_file d0sc02066d2.cif
_cod_data_source_block el-01-86a
_cod_depositor_comments
;Adding full bibliography for 1558259--1558265.cif.

 Adding full bibliography for 1558259--1558265.cif.
;
_cod_original_cell_volume 2701.42(11)
_cod_database_code 1558260
_shelx_shelxl_version_number 2018/3
_chemical_oxdiff_formula 'C136 H96 Co4 N16 O8'
_shelx_space_group_comment
;
The symmetry employed for this shelxl refinement is uniquely defined
by the following loop, which should always be used as a source of
symmetry information in preference to the above space-group names.
They are only intended as comments.
;
_reflns_odcompleteness_completeness 96.73
_reflns_odcompleteness_iscentric 1
_reflns_odcompleteness_theta 68.13
_olex2_refinement_description
;
1. Fixed Uiso
 At 1.2 times of:
  All C(H) groups
 At 1.5 times of:
  All C(H,H,H) groups
2. Uiso/Uaniso restraints and constraints
Uanis(C12) \\sim Ueq: with sigma of 0.002 and sigma for terminal atoms of 0.004
3. Rigid body (RIGU) restrains
 C5, C4
 with sigma for 1-2 distances of 0.0002 and sigma for 1-3 distances of 0.0002
 C5, C6
 with sigma for 1-2 distances of 0.0002 and sigma for 1-3 distances of 0.0002
 C6, C7
 with sigma for 1-2 distances of 0.0002 and sigma for 1-3 distances of 0.0002
 C7, C8
 with sigma for 1-2 distances of 0.0001 and sigma for 1-3 distances of 0.0001
 C8, N2
 with sigma for 1-2 distances of 0.0001 and sigma for 1-3 distances of 0.0001
 N2, C10
 with sigma for 1-2 distances of 0.0001 and sigma for 1-3 distances of 0.0001
 C10, O1
 with sigma for 1-2 distances of 0.0001 and sigma for 1-3 distances of 0.0001
 C10, C11
 with sigma for 1-2 distances of 0.0001 and sigma for 1-3 distances of 0.0001
 C11, C12
 with sigma for 1-2 distances of 0.0001 and sigma for 1-3 distances of 0.0001
 C12, C17
 with sigma for 1-2 distances of 0.0001 and sigma for 1-3 distances of 0.0001
 C12, C13
 with sigma for 1-2 distances of 0.0001 and sigma for 1-3 distances of 0.0001
 C13, C14
 with sigma for 1-2 distances of 0.0001 and sigma for 1-3 distances of 0.0001
 C14, C15
 with sigma for 1-2 distances of 0.0001 and sigma for 1-3 distances of 0.0001
 C15, C16
 with sigma for 1-2 distances of 0.0001 and sigma for 1-3 distances of 0.0001
 C16, C33
 with sigma for 1-2 distances of 0.0001 and sigma for 1-3 distances of 0.0001
 C33, C32, C31, C30, C29, C28, C27, C34
 with sigma for 1-2 distances of 0.0001 and sigma for 1-3 distances of 0.0001
 C28, C27, O2, N4
 with sigma for 1-2 distances of 0.0001 and sigma for 1-3 distances of 0.0001
 N4, C25, C26, C21, C22, C23, C24
 with sigma for 1-2 distances of 0.0001 and sigma for 1-3 distances of 0.0001
 N3, C18, C19, C20, C21, C26, C25
 with sigma for 1-2 distances of 0.0001 and sigma for 1-3 distances of 0.0001
 N1, C9, C8, C4
 with sigma for 1-2 distances of 0.001 and sigma for 1-3 distances of 0.001
 C9, C4
 with sigma for 1-2 distances of 0.0002 and sigma for 1-3 distances of 0.0002
 C9, N1
 with sigma for 1-2 distances of 0.0002 and sigma for 1-3 distances of 0.0002
 C9, C8
 with sigma for 1-2 distances of 0.0002 and sigma for 1-3 distances of 0.0002
 C4, C9
 with sigma for 1-2 distances of 0.0002 and sigma for 1-3 distances of 0.0002
 C12, Co1, N1, N3, N4, N2, C9, C1, C26, C18, C27, C25, C8, C10, C4, C2, C21,
 C19, O2, C28, C24, C7, O1, C11, C3, C5, C22, C20, C33, C29, C23, C6, C16, C32,
 C34, C30, C17, C13, C15, C31, C14
 with sigma for 1-2 distances of 0.0002 and sigma for 1-3 distances of 0.0002
4.a Aromatic/amide H refined with riding coordinates:
 C1(H1), C22(H22), C18(H18), C32(H32), C3(H3), C6(H6), C15(H15), C31(H31),
 C5(H5), C14(H14), C13(H13), C23(H23), C2(H2), C7(H7), C20(H20), C24(H24),
 C30(H30), C19(H19)
4.b Idealised Me refined as rotating group:
 C17(H17A,H17B,H17C), C34(H34A,H34B,H34C)
;
_olex2_diffrn_ambient_temperature_device 'Oxford Cryosystems'
_olex2_exptl_crystal_mounting_method 'The crystal was mounted on a loop with paratone oil'
_olex2_submission_original_sample_id EL-01-86A
_olex2_submission_special_instructions 'No special instructions were received'
_oxdiff_exptl_absorpt_empirical_details
;
Empirical correction (ABSPACK) includes:
- Absorption correction using spherical harmonics
- Frame scaling
;
_oxdiff_exptl_absorpt_empirical_full_max 6.063
_oxdiff_exptl_absorpt_empirical_full_min 0.149

loop_
_space_group_symop_operation_xyz
'x, y, z'
'-x, y+1/2, -z+1/2'
'-x, -y, -z'
'x, -y-1/2, z-1/2'

loop_
_atom_site_label
_atom_site_type_symbol
_atom_site_fract_x
_atom_site_fract_y
_atom_site_fract_z
_atom_site_U_iso_or_equiv
_atom_site_adp_type
_atom_site_occupancy
_atom_site_site_symmetry_order
_atom_site_calc_flag
_atom_site_refinement_flags_posn
_atom_site_refinement_flags_adp
_atom_site_refinement_flags_occupancy
_atom_site_disorder_assembly
_atom_site_disorder_group
Co1 Co 0.37360(6) 0.42673(3) 0.70107(4) 0.0142(2) Uani 1 1 d . U . . .
O1 O 0.4508(3) 0.65336(16) 0.61200(17) 0.0197(5) Uani 1 1 d . U . . .
O2 O 0.0922(3) 0.42618(15) 0.85456(18) 0.0198(5) Uani 1 1 d . U . . .
N1 N 0.5427(3) 0.39313(19) 0.7621(2) 0.0162(5) Uani 1 1 d . U . . .
N3 N 0.3029(3) 0.35008(18) 0.5996(2) 0.0178(5) Uani 1 1 d . U . . .
N4 N 0.2220(3) 0.4016(2) 0.7489(2) 0.0180(5) Uani 1 1 d . U . . .
N2 N 0.4566(3) 0.52815(19) 0.6814(2) 0.0165(5) Uani 1 1 d . U . . .
C9 C 0.6250(4) 0.4542(2) 0.7613(2) 0.0144(6) Uani 1 1 d . U . . .
C28 C 0.2594(4) 0.5138(2) 0.8529(2) 0.0176(5) Uani 1 1 d . U . . .
C26 C 0.1968(4) 0.3163(2) 0.6168(2) 0.0168(6) Uani 1 1 d . U . . .
C1 C 0.5815(4) 0.3243(2) 0.8021(2) 0.0176(6) Uani 1 1 d . U . . .
H1 H 0.524849 0.281795 0.802226 0.021 Uiso 1 1 calc R . . . .
C11 C 0.2648(4) 0.5874(2) 0.6213(3) 0.0162(5) Uani 1 1 d . U . . .
C33 C 0.2672(4) 0.5796(2) 0.7947(3) 0.0170(6) Uani 1 1 d . U . . .
C8 C 0.5806(4) 0.5282(2) 0.7186(2) 0.0161(6) Uani 1 1 d . U . . .
C22 C 0.0257(4) 0.2252(2) 0.5782(3) 0.0224(7) Uani 1 1 d . U . . .
H22 H -0.017438 0.186186 0.538807 0.027 Uiso 1 1 calc R . . . .
C27 C 0.1821(4) 0.4426(2) 0.8184(3) 0.0170(5) Uani 1 1 d . U . . .
C21 C 0.1334(4) 0.2587(2) 0.5567(2) 0.0207(6) Uani 1 1 d . U . . .
C12 C 0.1999(4) 0.5923(2) 0.5312(3) 0.0179(6) Uani 1 1 d . U . . .
C29 C 0.3183(4) 0.5154(2) 0.9448(2) 0.0184(7) Uani 1 1 d . U . . .
C4 C 0.7486(4) 0.4464(2) 0.8025(2) 0.0174(6) Uani 1 1 d . U . . .
C10 C 0.4007(4) 0.5935(2) 0.6377(2) 0.0152(5) Uani 1 1 d . U . . .
C18 C 0.3458(4) 0.3297(2) 0.5229(3) 0.0218(7) Uani 1 1 d . U . . .
H18 H 0.419012 0.353471 0.510790 0.026 Uiso 1 1 calc R . . . .
C16 C 0.2019(4) 0.5813(2) 0.6972(3) 0.0169(5) Uani 1 1 d . U . . .
C32 C 0.3361(4) 0.6466(2) 0.8300(3) 0.0200(8) Uani 1 1 d . U . . .
H32 H 0.342200 0.691494 0.791327 0.024 Uiso 1 1 calc R . . . .
C3 C 0.7844(4) 0.3719(2) 0.8438(3) 0.0206(7) Uani 1 1 d . U . . .
H3 H 0.866472 0.363821 0.871455 0.025 Uiso 1 1 calc R . . . .
C6 C 0.7834(4) 0.5829(2) 0.7629(3) 0.0216(7) Uani 1 1 d . U . . .
H6 H 0.836629 0.627493 0.763883 0.026 Uiso 1 1 calc R . . . .
C15 C 0.0761(4) 0.5800(2) 0.6819(3) 0.0202(7) Uani 1 1 d . U . . .
H15 H 0.033436 0.575817 0.732685 0.024 Uiso 1 1 calc R . . . .
C17 C 0.2642(4) 0.5967(3) 0.4482(3) 0.0272(9) Uani 1 1 d . U . . .
H17A H 0.301113 0.649759 0.445513 0.041 Uiso 1 1 calc GR . . . .
H17B H 0.205453 0.587677 0.392014 0.041 Uiso 1 1 calc GR . . . .
H17C H 0.327582 0.555591 0.453390 0.041 Uiso 1 1 calc GR . . . .
C31 C 0.3948(4) 0.6479(2) 0.9201(3) 0.0210(8) Uani 1 1 d . U . . .
H31 H 0.440645 0.693514 0.943318 0.025 Uiso 1 1 calc R . . . .
C5 C 0.8280(4) 0.5116(2) 0.8020(3) 0.0214(7) Uani 1 1 d . U . . .
H5 H 0.911267 0.506738 0.828185 0.026 Uiso 1 1 calc R . . . .
C14 C 0.0117(4) 0.5846(2) 0.5930(3) 0.0228(7) Uani 1 1 d . U . . .
H14 H -0.074559 0.584003 0.583218 0.027 Uiso 1 1 calc R . . . .
C13 C 0.0732(4) 0.5900(2) 0.5187(3) 0.0214(7) Uani 1 1 d . U . . .
H13 H 0.028379 0.592262 0.458065 0.026 Uiso 1 1 calc R . . . .
C23 C -0.0168(4) 0.2494(2) 0.6565(3) 0.0236(7) Uani 1 1 d . U . . .
H23 H -0.089589 0.226616 0.670849 0.028 Uiso 1 1 calc R . . . .
C2 C 0.7025(4) 0.3116(2) 0.8442(3) 0.0201(7) Uani 1 1 d . U . . .
H2 H 0.726549 0.261716 0.872555 0.024 Uiso 1 1 calc R . . . .
C25 C 0.1519(4) 0.3416(2) 0.6982(2) 0.0169(6) Uani 1 1 d . U . . .
C7 C 0.6614(4) 0.5914(2) 0.7216(3) 0.0201(7) Uani 1 1 d . U . . .
H7 H 0.633851 0.641390 0.695271 0.024 Uiso 1 1 calc R . . . .
C20 C 0.1830(4) 0.2387(2) 0.4764(3) 0.0226(7) Uani 1 1 d . U . . .
H20 H 0.143563 0.200194 0.434260 0.027 Uiso 1 1 calc R . . . .
C24 C 0.0457(4) 0.3074(2) 0.7161(3) 0.0209(6) Uani 1 1 d . U . . .
H24 H 0.013904 0.323115 0.769527 0.025 Uiso 1 1 calc R . . . .
C34 C 0.3102(4) 0.4442(2) 1.0076(3) 0.0234(9) Uani 1 1 d . U . . .
H34A H 0.225584 0.436489 1.016112 0.035 Uiso 1 1 calc GR . . . .
H34B H 0.360716 0.454008 1.067464 0.035 Uiso 1 1 calc GR . . . .
H34C H 0.338969 0.395995 0.979681 0.035 Uiso 1 1 calc GR . . . .
C30 C 0.3867(4) 0.5820(2) 0.9769(3) 0.0227(8) Uani 1 1 d . U . . .
H30 H 0.428630 0.582657 1.038510 0.027 Uiso 1 1 calc R . . . .
C19 C 0.2856(4) 0.2741(2) 0.4601(3) 0.0241(7) Uani 1 1 d . U . . .
H19 H 0.317555 0.261490 0.405717 0.029 Uiso 1 1 calc R . . . .

loop_
_atom_site_aniso_label
_atom_site_aniso_U_11
_atom_site_aniso_U_22
_atom_site_aniso_U_33
_atom_site_aniso_U_23
_atom_site_aniso_U_13
_atom_site_aniso_U_12
Co1 0.0140(4) 0.0129(3) 0.0161(3) -0.0011(2) 0.0033(2) -0.0009(2)
O1 0.0184(9) 0.0166(8) 0.0243(13) 0.0025(7) 0.0040(10) 0.0001(7)
O2 0.0188(8) 0.0197(10) 0.0212(10) 0.0014(7) 0.0044(7) 0.0007(7)
N1 0.0169(7) 0.0175(8) 0.0151(11) 0.0000(7) 0.0047(7) 0.0009(6)
N3 0.0205(8) 0.0139(9) 0.0181(7) 0.0015(7) 0.0006(5) 0.0024(7)
N4 0.0170(7) 0.0176(8) 0.0195(7) 0.0008(7) 0.0026(6) 0.0005(6)
N2 0.0172(6) 0.0157(7) 0.0172(12) -0.0002(6) 0.0045(6) 0.0004(5)
C9 0.0161(7) 0.0174(8) 0.0111(13) -0.0015(7) 0.0064(7) 0.0013(5)
C28 0.0172(10) 0.0171(7) 0.0187(6) 0.0009(4) 0.0037(6) 0.0022(7)
C26 0.0190(8) 0.0126(10) 0.0175(7) 0.0043(6) -0.0015(6) 0.0037(7)
C1 0.0187(10) 0.0176(9) 0.0167(14) 0.0003(9) 0.0031(10) 0.0009(7)
C11 0.0182(6) 0.0123(14) 0.0183(6) -0.0003(7) 0.0035(5) 0.0002(6)
C33 0.0170(11) 0.0158(7) 0.0188(6) 0.0001(5) 0.0047(6) 0.0026(7)
C8 0.0169(6) 0.0176(8) 0.0146(13) -0.0002(7) 0.0052(7) 0.0005(5)
C22 0.0238(9) 0.0205(12) 0.0218(9) 0.0014(9) 0.0001(8) -0.0021(9)
C27 0.0168(8) 0.0162(7) 0.0178(7) 0.0030(6) 0.0018(6) 0.0027(6)
C21 0.0234(9) 0.0175(11) 0.0201(8) 0.0011(8) 0.0003(7) -0.0005(8)
C12 0.0193(7) 0.0156(14) 0.0185(6) 0.0002(7) 0.0027(5) -0.0006(8)
C29 0.0175(15) 0.0191(9) 0.0187(6) 0.0006(5) 0.0035(7) 0.0015(8)
C4 0.0163(7) 0.0211(9) 0.0156(14) 0.0002(8) 0.0049(8) 0.0011(6)
C10 0.0182(7) 0.0141(8) 0.0137(11) -0.0025(7) 0.0039(6) 0.0002(5)
C18 0.0259(10) 0.0190(13) 0.0207(8) -0.0019(8) 0.0040(7) -0.0006(9)
C16 0.0179(7) 0.0140(15) 0.0191(6) 0.0009(5) 0.0041(5) 0.0010(7)
C32 0.0225(16) 0.0180(8) 0.0197(7) -0.0003(6) 0.0041(8) -0.0006(9)
C3 0.0187(10) 0.0220(10) 0.0205(16) 0.0020(9) 0.0016(10) 0.0008(7)
C6 0.0185(9) 0.0226(10) 0.0233(17) 0.0024(10) 0.0027(10) -0.0017(7)
C15 0.0179(7) 0.020(2) 0.0230(8) 0.0054(10) 0.0037(5) 0.0008(8)
C17 0.0227(13) 0.040(2) 0.0193(8) -0.0007(12) 0.0044(10) -0.0037(16)
C31 0.0232(16) 0.0201(9) 0.0198(7) -0.0004(6) 0.0038(8) -0.0013(10)
C5 0.0180(9) 0.0233(10) 0.0227(16) 0.0025(9) 0.0027(10) -0.0011(7)
C14 0.0190(9) 0.026(2) 0.0233(8) 0.0057(9) 0.0030(5) 0.0010(10)
C13 0.0192(7) 0.022(2) 0.0226(9) 0.0041(10) 0.0026(6) -0.0006(9)
C23 0.0231(10) 0.0238(13) 0.0232(10) -0.0005(9) 0.0012(8) -0.0045(9)
C2 0.0189(10) 0.0210(10) 0.0200(16) 0.0017(10) 0.0023(9) 0.0013(7)
C25 0.0172(8) 0.0141(9) 0.0180(7) 0.0039(7) -0.0013(6) 0.0027(7)
C7 0.0187(8) 0.0197(9) 0.0220(16) 0.0024(9) 0.0031(9) -0.0015(7)
C20 0.0272(11) 0.0189(12) 0.0210(8) 0.0000(8) 0.0019(8) -0.0009(9)
C24 0.0197(8) 0.0207(12) 0.0214(9) 0.0014(8) 0.0004(7) -0.0018(8)
C34 0.028(2) 0.0219(10) 0.0194(9) 0.0026(8) 0.0001(10) -0.0029(11)
C30 0.0257(17) 0.0218(9) 0.0202(8) 0.0009(6) 0.0019(8) -0.0030(10)
C19 0.0292(11) 0.0216(13) 0.0217(9) -0.0033(9) 0.0045(8) -0.0029(10)

loop_
_atom_type_symbol
_atom_type_description
_atom_type_scat_dispersion_real
_atom_type_scat_dispersion_imag
_atom_type_scat_source
C C 0.0180 0.0090 'International Tables Vol C Tables 4.2.6.8 and 6.1.1.4'
H H 0.0000 0.0000 'International Tables Vol C Tables 4.2.6.8 and 6.1.1.4'
Co Co -2.3650 3.6140 'International Tables Vol C Tables 4.2.6.8 and 6.1.1.4'
N N 0.0310 0.0180 'International Tables Vol C Tables 4.2.6.8 and 6.1.1.4'
O O 0.0490 0.0320 'International Tables Vol C Tables 4.2.6.8 and 6.1.1.4'

loop_
_exptl_crystal_face_index_h
_exptl_crystal_face_index_k
_exptl_crystal_face_index_l
_exptl_crystal_face_perp_dist
0 6 8 0.0324
0 -6 -8 0.0324
7 -1 0 0.0781
-7 1 0 0.0781
0 -9 5 0.0232
0 9 -5 0.0232

loop_
_geom_angle_atom_site_label_1
_geom_angle_atom_site_label_2
_geom_angle_atom_site_label_3
_geom_angle
_geom_angle_site_symmetry_1
_geom_angle_site_symmetry_3
_geom_angle_publ_flag
N3 Co1 N1 111.98(13) . . ?
N4 Co1 N1 124.77(13) . . ?
N4 Co1 N3 82.78(14) . . ?
N2 Co1 N1 82.96(13) . . ?
N2 Co1 N3 124.77(13) . . ?
N2 Co1 N4 132.99(14) . . ?
C9 N1 Co1 111.4(2) . . ?
C1 N1 Co1 130.2(3) . . ?
C1 N1 C9 118.4(3) . . ?
C26 N3 Co1 111.7(2) . . ?
C18 N3 Co1 129.1(3) . . ?
C18 N3 C26 119.2(3) . . ?
C27 N4 Co1 124.1(3) . . ?
C27 N4 C25 122.3(4) . . ?
C25 N4 Co1 113.3(3) . . ?
C8 N2 Co1 113.6(2) . . ?
C10 N2 Co1 124.4(3) . . ?
C10 N2 C8 122.0(3) . . ?
N1 C9 C8 117.3(4) . . ?
N1 C9 C4 122.2(3) . . ?
C4 C9 C8 120.5(4) . . ?
C33 C28 C27 120.0(3) . . ?
C29 C28 C33 120.4(4) . . ?
C29 C28 C27 119.5(3) . . ?
N3 C26 C21 121.6(4) . . ?
N3 C26 C25 117.5(3) . . ?
C21 C26 C25 120.9(4) . . ?
N1 C1 H1 118.5 . . ?
N1 C1 C2 123.0(4) . . ?
C2 C1 H1 118.5 . . ?
C12 C11 C10 120.1(3) . . ?
C12 C11 C16 120.1(4) . . ?
C16 C11 C10 119.7(3) . . ?
C28 C33 C16 121.9(3) . . ?
C28 C33 C32 118.7(4) . . ?
C32 C33 C16 119.3(3) . . ?
N2 C8 C9 114.7(3) . . ?
C7 C8 N2 127.5(3) . . ?
C7 C8 C9 117.7(4) . . ?
C21 C22 H22 120.2 . . ?
C23 C22 H22 120.2 . . ?
C23 C22 C21 119.6(4) . . ?
O2 C27 N4 126.5(4) . . ?
O2 C27 C28 119.3(3) . . ?
N4 C27 C28 114.2(4) . . ?
C26 C21 C20 117.1(4) . . ?
C22 C21 C26 119.3(4) . . ?
C22 C21 C20 123.6(4) . . ?
C11 C12 C17 121.6(4) . . ?
C13 C12 C11 118.7(4) . . ?
C13 C12 C17 119.7(3) . . ?
C28 C29 C34 120.4(4) . . ?
C30 C29 C28 119.3(3) . . ?
C30 C29 C34 120.3(3) . . ?
C3 C4 C9 116.9(4) . . ?
C5 C4 C9 119.7(4) . . ?
C5 C4 C3 123.4(4) . . ?
O1 C10 N2 126.6(4) . . ?
O1 C10 C11 120.1(3) . . ?
N2 C10 C11 113.3(3) . . ?
N3 C18 H18 119.2 . . ?
N3 C18 C19 121.7(4) . . ?
C19 C18 H18 119.2 . . ?
C11 C16 C33 121.9(4) . . ?
C15 C16 C11 119.4(4) . . ?
C15 C16 C33 118.6(4) . . ?
C33 C32 H32 119.6 . . ?
C31 C32 C33 120.9(4) . . ?
C31 C32 H32 119.6 . . ?
C4 C3 H3 119.7 . . ?
C2 C3 C4 120.7(4) . . ?
C2 C3 H3 119.7 . . ?
C5 C6 H6 119.1 . . ?
C5 C6 C7 121.7(4) . . ?
C7 C6 H6 119.1 . . ?
C16 C15 H15 119.7 . . ?
C16 C15 C14 120.6(4) . . ?
C14 C15 H15 119.7 . . ?
C12 C17 H17A 109.5 . . ?
C12 C17 H17B 109.5 . . ?
C12 C17 H17C 109.5 . . ?
H17A C17 H17B 109.5 . . ?
H17A C17 H17C 109.5 . . ?
H17B C17 H17C 109.5 . . ?
C32 C31 H31 120.1 . . ?
C32 C31 C30 119.8(4) . . ?
C30 C31 H31 120.1 . . ?
C4 C5 H5 120.4 . . ?
C6 C5 C4 119.1(4) . . ?
C6 C5 H5 120.4 . . ?
C15 C14 H14 120.0 . . ?
C13 C14 C15 120.0(4) . . ?
C13 C14 H14 120.0 . . ?
C12 C13 H13 119.4 . . ?
C14 C13 C12 121.2(4) . . ?
C14 C13 H13 119.4 . . ?
C22 C23 H23 119.4 . . ?
C22 C23 C24 121.2(4) . . ?
C24 C23 H23 119.4 . . ?
C1 C2 H2 120.5 . . ?
C3 C2 C1 118.9(4) . . ?
C3 C2 H2 120.5 . . ?
N4 C25 C26 114.4(4) . . ?
C24 C25 N4 128.0(4) . . ?
C24 C25 C26 117.6(4) . . ?
C8 C7 C6 121.2(4) . . ?
C8 C7 H7 119.4 . . ?
C6 C7 H7 119.4 . . ?
C21 C20 H20 120.0 . . ?
C19 C20 C21 120.0(4) . . ?
C19 C20 H20 120.0 . . ?
C23 C24 H24 119.3 . . ?
C25 C24 C23 121.4(4) . . ?
C25 C24 H24 119.3 . . ?
C29 C34 H34A 109.5 . . ?
C29 C34 H34B 109.5 . . ?
C29 C34 H34C 109.5 . . ?
H34A C34 H34B 109.5 . . ?
H34A C34 H34C 109.5 . . ?
H34B C34 H34C 109.5 . . ?
C29 C30 C31 120.9(4) . . ?
C29 C30 H30 119.5 . . ?
C31 C30 H30 119.5 . . ?
C18 C19 H19 119.8 . . ?
C20 C19 C18 120.4(4) . . ?
C20 C19 H19 119.8 . . ?

loop_
_geom_bond_atom_site_label_1
_geom_bond_atom_site_label_2
_geom_bond_distance
_geom_bond_site_symmetry_2
_geom_bond_publ_flag
Co1 N1 2.033(3) . ?
Co1 N3 2.027(3) . ?
Co1 N4 1.978(4) . ?
Co1 N2 1.973(3) . ?
O1 C10 1.234(5) . ?
O2 C27 1.240(5) . ?
N1 C9 1.373(5) . ?
N1 C1 1.331(5) . ?
N3 C26 1.371(5) . ?
N3 C18 1.337(5) . ?
N4 C27 1.361(5) . ?
N4 C25 1.409(5) . ?
N2 C8 1.403(5) . ?
N2 C10 1.365(5) . ?
C9 C8 1.437(5) . ?
C9 C4 1.420(6) . ?
C28 C33 1.405(5) . ?
C28 C27 1.507(5) . ?
C28 C29 1.403(5) . ?
C26 C21 1.415(5) . ?
C26 C25 1.433(5) . ?
C1 H1 0.9500 . ?
C1 C2 1.408(6) . ?
C11 C12 1.406(5) . ?
C11 C10 1.499(6) . ?
C11 C16 1.413(6) . ?
C33 C16 1.499(5) . ?
C33 C32 1.407(5) . ?
C8 C7 1.383(6) . ?
C22 H22 0.9500 . ?
C22 C21 1.406(6) . ?
C22 C23 1.374(6) . ?
C21 C20 1.422(6) . ?
C12 C17 1.513(6) . ?
C12 C13 1.396(6) . ?
C29 C34 1.516(5) . ?
C29 C30 1.388(5) . ?
C4 C3 1.412(5) . ?
C4 C5 1.405(6) . ?
C18 H18 0.9500 . ?
C18 C19 1.402(5) . ?
C16 C15 1.386(6) . ?
C32 H32 0.9500 . ?
C32 C31 1.380(5) . ?
C3 H3 0.9500 . ?
C3 C2 1.360(6) . ?
C6 H6 0.9500 . ?
C6 C5 1.379(6) . ?
C6 C7 1.406(6) . ?
C15 H15 0.9500 . ?
C15 C14 1.388(6) . ?
C17 H17A 0.9800 . ?
C17 H17B 0.9800 . ?
C17 H17C 0.9800 . ?
C31 H31 0.9500 . ?
C31 C30 1.392(5) . ?
C5 H5 0.9500 . ?
C14 H14 0.9500 . ?
C14 C13 1.383(6) . ?
C13 H13 0.9500 . ?
C23 H23 0.9500 . ?
C23 C24 1.412(5) . ?
C2 H2 0.9500 . ?
C25 C24 1.377(6) . ?
C7 H7 0.9500 . ?
C20 H20 0.9500 . ?
C20 C19 1.344(6) . ?
C24 H24 0.9500 . ?
C34 H34A 0.9800 . ?
C34 H34B 0.9800 . ?
C34 H34C 0.9800 . ?
C30 H30 0.9500 . ?
C19 H19 0.9500 . ?

loop_
_geom_torsion_atom_site_label_1
_geom_torsion_atom_site_label_2
_geom_torsion_atom_site_label_3
_geom_torsion_atom_site_label_4
_geom_torsion
_geom_torsion_site_symmetry_1
_geom_torsion_site_symmetry_2
_geom_torsion_site_symmetry_3
_geom_torsion_site_symmetry_4
_geom_torsion_publ_flag
Co1 N1 C9 C8 -0.6(4) . . . . ?
Co1 N1 C9 C4 177.9(3) . . . . ?
Co1 N1 C1 C2 -177.8(3) . . . . ?
Co1 N3 C26 C21 -177.8(3) . . . . ?
Co1 N3 C26 C25 2.4(4) . . . . ?
Co1 N3 C18 C19 179.0(3) . . . . ?
Co1 N4 C27 O2 -175.1(3) . . . . ?
Co1 N4 C27 C28 3.9(4) . . . . ?
Co1 N4 C25 C26 -6.1(4) . . . . ?
Co1 N4 C25 C24 176.2(3) . . . . ?
Co1 N2 C8 C9 1.8(4) . . . . ?
Co1 N2 C8 C7 -175.5(3) . . . . ?
Co1 N2 C10 O1 -168.7(3) . . . . ?
Co1 N2 C10 C11 11.1(4) . . . . ?
N1 C9 C8 N2 -0.8(5) . . . . ?
N1 C9 C8 C7 176.8(3) . . . . ?
N1 C9 C4 C3 0.8(5) . . . . ?
N1 C9 C4 C5 -178.2(3) . . . . ?
N1 C1 C2 C3 -0.5(6) . . . . ?
N3 C26 C21 C22 179.3(3) . . . . ?
N3 C26 C21 C20 -1.3(5) . . . . ?
N3 C26 C25 N4 2.4(5) . . . . ?
N3 C26 C25 C24 -179.6(3) . . . . ?
N3 C18 C19 C20 -1.1(6) . . . . ?
N4 C25 C24 C23 177.7(4) . . . . ?
N2 C8 C7 C6 178.8(4) . . . . ?
C9 N1 C1 C2 0.6(5) . . . . ?
C9 C8 C7 C6 1.6(6) . . . . ?
C9 C4 C3 C2 -0.8(6) . . . . ?
C9 C4 C5 C6 1.3(6) . . . . ?
C28 C33 C16 C11 -118.6(4) . . . . ?
C28 C33 C16 C15 63.9(5) . . . . ?
C28 C33 C32 C31 -0.1(6) . . . . ?
C28 C29 C30 C31 1.9(7) . . . . ?
C26 N3 C18 C19 -0.5(6) . . . . ?
C26 C21 C20 C19 -0.2(6) . . . . ?
C26 C25 C24 C23 0.0(6) . . . . ?
C1 N1 C9 C8 -179.3(3) . . . . ?
C1 N1 C9 C4 -0.7(5) . . . . ?
C11 C12 C13 C14 1.2(6) . . . . ?
C11 C16 C15 C14 -0.1(6) . . . . ?
C33 C28 C27 O2 -115.4(4) . . . . ?
C33 C28 C27 N4 65.4(5) . . . . ?
C33 C28 C29 C34 -179.8(4) . . . . ?
C33 C28 C29 C30 -1.6(6) . . . . ?
C33 C16 C15 C14 177.5(4) . . . . ?
C33 C32 C31 C30 0.4(6) . . . . ?
C8 N2 C10 O1 12.7(6) . . . . ?
C8 N2 C10 C11 -167.6(3) . . . . ?
C8 C9 C4 C3 179.4(3) . . . . ?
C8 C9 C4 C5 0.4(5) . . . . ?
C22 C21 C20 C19 179.1(4) . . . . ?
C22 C23 C24 C25 -0.4(6) . . . . ?
C27 N4 C25 C26 168.2(3) . . . . ?
C27 N4 C25 C24 -9.5(6) . . . . ?
C27 C28 C33 C16 -1.0(6) . . . . ?
C27 C28 C33 C32 177.4(4) . . . . ?
C27 C28 C29 C34 3.5(6) . . . . ?
C27 C28 C29 C30 -178.3(4) . . . . ?
C21 C26 C25 N4 -177.4(3) . . . . ?
C21 C26 C25 C24 0.6(5) . . . . ?
C21 C22 C23 C24 0.0(6) . . . . ?
C21 C20 C19 C18 1.4(6) . . . . ?
C12 C11 C10 O1 57.9(5) . . . . ?
C12 C11 C10 N2 -121.8(4) . . . . ?
C12 C11 C16 C33 -177.2(3) . . . . ?
C12 C11 C16 C15 0.3(5) . . . . ?
C29 C28 C33 C16 -177.7(4) . . . . ?
C29 C28 C33 C32 0.7(6) . . . . ?
C29 C28 C27 O2 61.3(5) . . . . ?
C29 C28 C27 N4 -117.8(4) . . . . ?
C4 C9 C8 N2 -179.4(3) . . . . ?
C4 C9 C8 C7 -1.8(5) . . . . ?
C4 C3 C2 C1 0.6(6) . . . . ?
C10 N2 C8 C9 -179.4(3) . . . . ?
C10 N2 C8 C7 3.4(6) . . . . ?
C10 C11 C12 C17 5.3(6) . . . . ?
C10 C11 C12 C13 -177.2(3) . . . . ?
C10 C11 C16 C33 -0.9(5) . . . . ?
C10 C11 C16 C15 176.6(3) . . . . ?
C18 N3 C26 C21 1.7(5) . . . . ?
C18 N3 C26 C25 -178.1(3) . . . . ?
C16 C11 C12 C17 -178.4(4) . . . . ?
C16 C11 C12 C13 -0.9(6) . . . . ?
C16 C11 C10 O1 -118.5(4) . . . . ?
C16 C11 C10 N2 61.8(4) . . . . ?
C16 C33 C32 C31 178.3(4) . . . . ?
C16 C15 C14 C13 0.5(6) . . . . ?
C32 C33 C16 C11 63.1(5) . . . . ?
C32 C33 C16 C15 -114.5(4) . . . . ?
C32 C31 C30 C29 -1.3(7) . . . . ?
C3 C4 C5 C6 -177.6(4) . . . . ?
C15 C14 C13 C12 -1.1(6) . . . . ?
C17 C12 C13 C14 178.8(4) . . . . ?
C5 C4 C3 C2 178.2(4) . . . . ?
C5 C6 C7 C8 0.1(6) . . . . ?
C23 C22 C21 C26 0.6(6) . . . . ?
C23 C22 C21 C20 -178.7(4) . . . . ?
C25 N4 C27 O2 11.2(6) . . . . ?
C25 N4 C27 C28 -169.8(3) . . . . ?
C25 C26 C21 C22 -0.9(5) . . . . ?
C25 C26 C21 C20 178.4(3) . . . . ?
C7 C6 C5 C4 -1.6(6) . . . . ?
C34 C29 C30 C31 -179.9(4) . . . . ?

loop_
_exptl_oxdiff_crystal_face_indexfrac_h
_exptl_oxdiff_crystal_face_indexfrac_k
_exptl_oxdiff_crystal_face_indexfrac_l
_exptl_oxdiff_crystal_face_x
_exptl_oxdiff_crystal_face_y
_exptl_oxdiff_crystal_face_z
0.0283 6.0620 7.9782 -0.9635 -0.3215 0.0062
-0.0283 -6.0620 -7.9782 0.9635 0.3215 -0.0062
7.0062 -1.0272 -0.0437 -0.0761 -0.0023 0.9809
-7.0062 1.0272 0.0437 0.0761 0.0023 -0.9809
-0.0057 -8.9408 5.0309 0.3147 -0.9131 0.1851
0.0057 8.9408 -5.0309 -0.3147 0.9131 -0.1851
